data_4034321
loop_
_publ_author_name
'Murai, Masahito'
'Nishinaka, Naoki'
'Kimura, Mizuki'
'Takai, Kazuhiko'

_publ_section_title
;
 Regioselective Functionalization of 9,9-Dimethyl-9-silafluorenes by
 Borylation, Bromination, and Nitration.
;
_journal_issue 9
_journal_name_full 'The Journal of organic chemistry'
_journal_page_first 5667
_journal_page_last 5676
_journal_paper_doi 10.1021/acs.joc.9b00598
_journal_volume 84
_journal_year 2019
_chemical_formula_moiety 'C15 H15 N O3 Si'
_chemical_formula_sum 'C15 H15 N O3 Si'
_chemical_formula_weight 285.37
_space_group_crystal_system triclinic
_space_group_IT_number 2
_space_group_name_Hall '-P 1'
_space_group_name_H-M_alt 'P -1'
_atom_sites_solution_hydrogens geom
_atom_sites_solution_primary direct
_atom_sites_solution_secondary difmap
_cell_angle_alpha 95.046(4)
_cell_angle_beta 95.418(6)
_cell_angle_gamma 105.221(6)
_cell_formula_units_Z 8
_cell_length_a 10.563(4)
_cell_length_b 13.604(5)
_cell_length_c 20.789(8)
_cell_measurement_reflns_used 9168
_cell_measurement_temperature 100
_cell_measurement_theta_max 31.30
_cell_measurement_theta_min 2.60
_cell_volume 2849.9(19)
_computing_cell_refinement 'CrystalClear-SM Expert 2.0 r16'
_computing_data_collection 'CrystalClear-SM Expert 2.0 r16 (Rigaku, 2014)'
_computing_data_reduction 'CrystalClear-SM Expert 2.0 r16'
_computing_molecular_graphics 'CrystalStructure 4.1'
_computing_publication_material 'CrystalStructure 4.1 (Rigaku, 2014)'
_computing_structure_refinement 'SHELXL97 (Sheldrick, 2008)'
_computing_structure_solution 'SIR2011 (Burla, et al., 2012)'
_diffrn_ambient_temperature 100
_diffrn_detector_area_resol_mean 7.111
_diffrn_measured_fraction_theta_full 0.997
_diffrn_measured_fraction_theta_max 0.997
_diffrn_measurement_device_type 'Rigaku Saturn724'
_diffrn_measurement_method \w
_diffrn_radiation_type 'Mo K\a'
_diffrn_radiation_wavelength 0.71075
_diffrn_reflns_av_R_equivalents 0.0577
_diffrn_reflns_Laue_measured_fraction_full 0.000
_diffrn_reflns_Laue_measured_fraction_max 0.000
_diffrn_reflns_limit_h_max 13
_diffrn_reflns_limit_h_min -13
_diffrn_reflns_limit_k_max 17
_diffrn_reflns_limit_k_min -17
_diffrn_reflns_limit_l_max 27
_diffrn_reflns_limit_l_min -27
_diffrn_reflns_number 45870
_diffrn_reflns_point_group_measured_fraction_full 0.000
_diffrn_reflns_point_group_measured_fraction_max 0.000
_diffrn_reflns_theta_full 27.500
_diffrn_reflns_theta_max 27.500
_diffrn_reflns_theta_min 3.125
_diffrn_standards_number 0
_exptl_absorpt_coefficient_mu 0.171
_exptl_absorpt_correction_T_max 0.965
_exptl_absorpt_correction_T_min 0.819
_exptl_absorpt_correction_type multi-scan
_exptl_absorpt_process_details 'REQAB (Rigaku, 1998)'
_exptl_crystal_colour yellow
_exptl_crystal_density_diffrn 1.330
_exptl_crystal_density_method 'not measured'
_exptl_crystal_description block
_exptl_crystal_F_000 1200.00
_exptl_crystal_size_max 0.290
_exptl_crystal_size_mid 0.270
_exptl_crystal_size_min 0.210
_refine_diff_density_max 1.64
_refine_diff_density_min -0.40
_refine_ls_extinction_method none
_refine_ls_goodness_of_fit_ref 1.097
_refine_ls_hydrogen_treatment constr
_refine_ls_number_parameters 721
_refine_ls_number_reflns 13065
_refine_ls_number_restraints 0
_refine_ls_R_factor_all 0.0798
_refine_ls_R_factor_gt 0.0659
_refine_ls_shift/su_max 0.001
_refine_ls_structure_factor_coef Fsqd
_refine_ls_weighting_details 'w = 1/[\s^2^(Fo^2^)+(0.0686P)^2^+2.0092P] where P=(Fo^2^+2Fc^2^)/3'
_refine_ls_weighting_scheme calc
_refine_ls_wR_factor_gt 0.1566
_refine_ls_wR_factor_ref 0.1665
_reflns_number_gt 10965
_reflns_number_total 13065
_reflns_threshold_expression F^2^>2.0\s(F^2^)
_cod_data_source_file jo9b00598_si_003.cif
_cod_data_source_block 8209-Shimizu-NO2-2
_cod_depositor_comments
;

2020-08-14
Z value and formula fixed to values more according to usual
chemical conventions.                 miguel
;
_cod_original_formula_sum 'C60 H60 N4 O12 Si4'
_cod_original_formula_weight 1141.50
_cod_original_formula_moiety 'C60 H60 N4 O12 Si4'
_cod_original_formula_units_Z 2
_cod_database_code 4034321

loop_
_symmetry_equiv_pos_site_id
_space_group_symop_operation_xyz
1 +X,+Y,+Z
2 -X,-Y,-Z

loop_
_atom_site_label
_atom_site_type_symbol
_atom_site_fract_x
_atom_site_fract_y
_atom_site_fract_z
_atom_site_U_iso_or_equiv
_atom_site_adp_type
_atom_site_occupancy
_atom_site_site_symmetry_multiplicity
_atom_site_calc_flag
_atom_site_refinement_flags
Si1 Si 0.22464(7) 0.62013(5) 0.66319(3) 0.02454(16) Uani 1 2 d .
Si2 Si 0.64030(7) 0.09501(5) 0.85837(3) 0.02420(16) Uani 1 2 d .
Si3 Si 0.26581(7) 0.09062(5) 0.58416(3) 0.02447(16) Uani 1 2 d .
Si4 Si 1.23115(7) 0.32741(5) 0.88450(3) 0.02678(16) Uani 1 2 d .
O1 O 0.54372(19) 0.39629(14) 0.73998(9) 0.0357(4) Uani 1 2 d .
O2 O 0.0019(2) 0.75421(18) 0.44552(10) 0.0460(5) Uani 1 2 d .
O3 O 0.0541(3) 0.67536(18) 0.36170(10) 0.0509(6) Uani 1 2 d .
O4 O 0.6529(2) -0.28709(14) 0.79136(10) 0.0371(4) Uani 1 2 d .
O5 O 0.6274(2) 0.37860(15) 1.06655(10) 0.0385(5) Uani 1 2 d .
O6 O 0.6922(2) 0.31933(17) 1.15314(9) 0.0472(5) Uani 1 2 d .
O7 O 0.68987(18) -0.01514(15) 0.68083(9) 0.0339(4) Uani 1 2 d .
O8 O 0.05919(19) 0.24942(15) 0.37213(9) 0.0356(4) Uani 1 2 d .
O9 O 0.2289(2) 0.35266(15) 0.33998(10) 0.0386(5) Uani 1 2 d .
O10 O 1.08266(19) -0.06781(15) 0.78879(9) 0.0361(4) Uani 1 2 d .
O11 O 1.1991(4) 0.6067(2) 1.09071(16) 0.0967(12) Uani 1 2 d .
O12 O 1.0726(3) 0.52124(18) 1.15276(12) 0.0566(6) Uani 1 2 d .
N1 N 0.0508(2) 0.68973(18) 0.42060(11) 0.0351(5) Uani 1 2 d .
N2 N 0.6607(2) 0.31106(18) 1.09396(11) 0.0328(5) Uani 1 2 d .
N3 N 0.1797(2) 0.28633(16) 0.37390(10) 0.0262(4) Uani 1 2 d .
N4 N 1.1237(3) 0.52641(18) 1.10134(12) 0.0383(6) Uani 1 2 d .
C1 C 0.3346(2) 0.53168(18) 0.65743(12) 0.0253(5) Uani 1 2 d .
C2 C 0.4068(3) 0.49649(19) 0.70522(12) 0.0261(5) Uani 1 2 d .
C3 C 0.4816(3) 0.42899(19) 0.68844(13) 0.0285(5) Uani 1 2 d .
C4 C 0.4870(3) 0.39800(19) 0.62365(13) 0.0301(6) Uani 1 2 d .
C5 C 0.4145(3) 0.43231(19) 0.57532(13) 0.0288(5) Uani 1 2 d .
C6 C 0.3375(2) 0.49750(18) 0.59154(12) 0.0248(5) Uani 1 2 d .
C7 C 0.2574(2) 0.53882(18) 0.54405(12) 0.0251(5) Uani 1 2 d .
C8 C 0.2505(3) 0.5184(2) 0.47648(13) 0.0294(5) Uani 1 2 d .
C9 C 0.1789(3) 0.5657(2) 0.43584(13) 0.0308(6) Uani 1 2 d .
C10 C 0.1151(3) 0.6327(2) 0.46363(13) 0.0299(5) Uani 1 2 d .
C11 C 0.1167(3) 0.6522(2) 0.53050(13) 0.0287(5) Uani 1 2 d .
C12 C 0.1879(2) 0.60497(19) 0.57164(12) 0.0253(5) Uani 1 2 d .
C13 C 0.3143(3) 0.75550(19) 0.69555(13) 0.0305(6) Uani 1 2 d .
C14 C 0.0803(3) 0.5729(2) 0.70766(13) 0.0294(5) Uani 1 2 d .
C15 C 0.6363(3) 0.3400(2) 0.72555(16) 0.0432(7) Uani 1 2 d .
C16 C 0.6438(2) -0.04017(19) 0.86805(12) 0.0263(5) Uani 1 2 d .
C17 C 0.6389(2) -0.1213(2) 0.82180(13) 0.0289(5) Uani 1 2 d .
C18 C 0.6544(3) -0.2139(2) 0.84124(14) 0.0310(6) Uani 1 2 d .
C19 C 0.6730(3) -0.2259(2) 0.90686(14) 0.0322(6) Uani 1 2 d .
C20 C 0.6756(2) -0.1452(2) 0.95348(13) 0.0303(6) Uani 1 2 d .
C21 C 0.6624(2) -0.0520(2) 0.93513(12) 0.0266(5) Uani 1 2 d .
C22 C 0.6660(2) 0.03990(19) 0.97996(12) 0.0251(5) Uani 1 2 d .
C23 C 0.6803(2) 0.0453(2) 1.04795(12) 0.0286(5) Uani 1 2 d .
C24 C 0.6793(2) 0.1342(2) 1.08544(12) 0.0296(6) Uani 1 2 d .
C25 C 0.6642(2) 0.2177(2) 1.05454(12) 0.0266(5) Uani 1 2 d .
C26 C 0.6527(2) 0.2154(2) 0.98710(12) 0.0264(5) Uani 1 2 d .
C27 C 0.6549(2) 0.12638(19) 0.94929(12) 0.0249(5) Uani 1 2 d .
C28 C 0.4824(3) 0.1068(2) 0.81664(12) 0.0291(5) Uani 1 2 d .
C29 C 0.7827(3) 0.1669(2) 0.81967(12) 0.0282(5) Uani 1 2 d .
C30 C 0.6906(3) -0.3762(2) 0.80813(17) 0.0459(8) Uani 1 2 d .
C31 C 0.4385(2) 0.07580(18) 0.59211(11) 0.0237(5) Uani 1 2 d .
C32 C 0.5026(3) 0.02755(19) 0.63590(12) 0.0275(5) Uani 1 2 d .
C33 C 0.6365(3) 0.03325(19) 0.63448(12) 0.0268(5) Uani 1 2 d .
C34 C 0.7066(3) 0.08586(19) 0.58906(13) 0.0294(5) Uani 1 2 d .
C35 C 0.6421(2) 0.13253(19) 0.54424(12) 0.0270(5) Uani 1 2 d .
C36 C 0.5097(2) 0.12881(18) 0.54539(11) 0.0239(5) Uani 1 2 d .
C37 C 0.4316(2) 0.17487(17) 0.49988(11) 0.0224(5) Uani 1 2 d .
C38 C 0.4815(3) 0.22835(18) 0.44932(12) 0.0253(5) Uani 1 2 d .
C39 C 0.3993(2) 0.26660(18) 0.40806(12) 0.0252(5) Uani 1 2 d .
C40 C 0.2681(2) 0.24934(18) 0.41820(11) 0.0240(5) Uani 1 2 d .
C41 C 0.2157(2) 0.19823(18) 0.46906(12) 0.0245(5) Uani 1 2 d .
C42 C 0.2980(2) 0.16129(18) 0.51103(11) 0.0229(5) Uani 1 2 d .
C43 C 0.2348(3) 0.1694(2) 0.65563(13) 0.0340(6) Uani 1 2 d .
C44 C 0.1313(3) -0.0312(2) 0.56758(14) 0.0334(6) Uani 1 2 d .
C45 C 0.8289(3) -0.0064(2) 0.68371(14) 0.0379(6) Uani 1 2 d .
C46 C 1.1472(2) 0.18592(19) 0.87798(12) 0.0245(5) Uani 1 2 d .
C47 C 1.1484(2) 0.1058(2) 0.83247(12) 0.0255(5) Uani 1 2 d .
C48 C 1.0721(2) 0.00569(19) 0.83662(12) 0.0258(5) Uani 1 2 d .
C49 C 0.9937(2) -0.0139(2) 0.88677(12) 0.0263(5) Uani 1 2 d .
C50 C 0.9911(2) 0.06633(19) 0.93241(12) 0.0247(5) Uani 1 2 d .
C51 C 1.0658(2) 0.16612(19) 0.92855(12) 0.0235(5) Uani 1 2 d .
C52 C 1.0683(2) 0.25726(19) 0.97374(12) 0.0250(5) Uani 1 2 d .
C53 C 0.9971(2) 0.2561(2) 1.02695(12) 0.0269(5) Uani 1 2 d .
C54 C 1.0121(3) 0.3447(2) 1.06804(13) 0.0287(5) Uani 1 2 d .
C55 C 1.0990(3) 0.4351(2) 1.05575(13) 0.0298(5) Uani 1 2 d .
C56 C 1.1681(3) 0.4393(2) 1.00172(13) 0.0307(6) Uani 1 2 d .
C57 C 1.1525(3) 0.35038(19) 0.95975(12) 0.0259(5) Uani 1 2 d .
C58 C 1.1745(3) 0.3844(2) 0.81328(15) 0.0414(7) Uani 1 2 d .
C59 C 1.4143(3) 0.3642(2) 0.90161(15) 0.0382(7) Uani 1 2 d .
C60 C 1.0102(3) -0.1697(2) 0.79221(14) 0.0331(6) Uani 1 2 d .
H1 H 0.40553 0.51843 0.74976 0.0313 Uiso 1 2 calc R
H2 H 0.53973 0.35379 0.61234 0.0361 Uiso 1 2 calc R
H3 H 0.41765 0.41106 0.53087 0.0346 Uiso 1 2 calc R
H4 H 0.29477 0.47212 0.45836 0.0352 Uiso 1 2 calc R
H5 H 0.17385 0.55252 0.3899 0.0370 Uiso 1 2 calc R
H6 H 0.06989 0.69719 0.54788 0.0344 Uiso 1 2 calc R
H7A H 0.34566 0.75897 0.74181 0.0366 Uiso 1 2 calc R
H8C H 0.25432 0.79909 0.69026 0.0366 Uiso 1 2 calc R
H9B H 0.38991 0.77949 0.67156 0.0366 Uiso 1 2 calc R
H10A H 0.11138 0.56451 0.75225 0.0353 Uiso 1 2 calc R
H11C H 0.02568 0.50668 0.6855 0.0353 Uiso 1 2 calc R
H12B H 0.0278 0.62248 0.70871 0.0353 Uiso 1 2 calc R
H13C H 0.67459 0.32142 0.76598 0.0519 Uiso 1 2 calc R
H14A H 0.70679 0.38239 0.70443 0.0519 Uiso 1 2 calc R
H15B H 0.59106 0.27752 0.69634 0.0519 Uiso 1 2 calc R
H16 H 0.62494 -0.11411 0.77684 0.0347 Uiso 1 2 calc R
H17 H 0.6838 -0.28876 0.91979 0.0387 Uiso 1 2 calc R
H18 H 0.68661 -0.15373 0.99834 0.0363 Uiso 1 2 calc R
H19 H 0.69079 -0.01232 1.06839 0.0343 Uiso 1 2 calc R
H20 H 0.68886 0.13818 1.13157 0.0355 Uiso 1 2 calc R
H21 H 0.64339 0.27376 0.9672 0.0317 Uiso 1 2 calc R
H22C H 0.40838 0.06848 0.83753 0.0349 Uiso 1 2 calc R
H23A H 0.47227 0.07875 0.7708 0.0349 Uiso 1 2 calc R
H24B H 0.48311 0.17919 0.81959 0.0349 Uiso 1 2 calc R
H25B H 0.77352 0.13911 0.77383 0.0339 Uiso 1 2 calc R
H26A H 0.86519 0.1599 0.84216 0.0339 Uiso 1 2 calc R
H27C H 0.78457 0.23957 0.82265 0.0339 Uiso 1 2 calc R
H28B H 0.78149 -0.35555 0.83003 0.0551 Uiso 1 2 calc R
H29A H 0.68537 -0.42257 0.76852 0.0551 Uiso 1 2 calc R
H30C H 0.63095 -0.41148 0.8373 0.0551 Uiso 1 2 calc R
H31 H 0.45517 -0.00938 0.66684 0.0330 Uiso 1 2 calc R
H32 H 0.7977 0.09007 0.58849 0.0353 Uiso 1 2 calc R
H33 H 0.68943 0.16733 0.5125 0.0323 Uiso 1 2 calc R
H34 H 0.57175 0.23864 0.44308 0.0304 Uiso 1 2 calc R
H35 H 0.43245 0.30366 0.37378 0.0302 Uiso 1 2 calc R
H36 H 0.12532 0.18883 0.47491 0.0295 Uiso 1 2 calc R
H37C H 0.14401 0.17508 0.6492 0.0408 Uiso 1 2 calc R
H38B H 0.29682 0.23801 0.66035 0.0408 Uiso 1 2 calc R
H39A H 0.2473 0.13664 0.69499 0.0408 Uiso 1 2 calc R
H40B H 0.12965 -0.06885 0.60572 0.0400 Uiso 1 2 calc R
H41A H 0.14703 -0.07314 0.52997 0.0400 Uiso 1 2 calc R
H42C H 0.04624 -0.01587 0.55832 0.0400 Uiso 1 2 calc R
H43B H 0.84772 -0.03532 0.64199 0.0454 Uiso 1 2 calc R
H44C H 0.85497 -0.044 0.71844 0.0454 Uiso 1 2 calc R
H45A H 0.87874 0.06605 0.69266 0.0454 Uiso 1 2 calc R
H46 H 1.20146 0.11869 0.79805 0.0306 Uiso 1 2 calc R
H47 H 0.94229 -0.08172 0.88975 0.0315 Uiso 1 2 calc R
H48 H 0.93784 0.05297 0.96668 0.0296 Uiso 1 2 calc R
H49 H 0.93778 0.19387 1.03493 0.0323 Uiso 1 2 calc R
H50 H 0.96357 0.34382 1.10431 0.0344 Uiso 1 2 calc R
H51 H 1.22537 0.50239 0.99363 0.0369 Uiso 1 2 calc R
H52C H 1.07767 0.36343 0.80586 0.0497 Uiso 1 2 calc R
H53A H 1.20969 0.36046 0.77472 0.0497 Uiso 1 2 calc R
H54B H 1.20612 0.45931 0.82156 0.0497 Uiso 1 2 calc R
H55B H 1.45154 0.34058 0.86368 0.0458 Uiso 1 2 calc R
H56A H 1.44047 0.33254 0.93939 0.0458 Uiso 1 2 calc R
H57C H 1.44753 0.43903 0.91078 0.0458 Uiso 1 2 calc R
H58C H 1.02509 -0.21438 0.75577 0.0397 Uiso 1 2 calc R
H59B H 0.91586 -0.1737 0.78988 0.0397 Uiso 1 2 calc R
H60A H 1.03927 -0.19177 0.83335 0.0397 Uiso 1 2 calc R

loop_
_atom_site_aniso_label
_atom_site_aniso_U_11
_atom_site_aniso_U_22
_atom_site_aniso_U_33
_atom_site_aniso_U_12
_atom_site_aniso_U_13
_atom_site_aniso_U_23
Si1 0.0264(4) 0.0232(3) 0.0244(3) 0.0056(3) 0.0063(3) 0.0045(3)
Si2 0.0242(3) 0.0268(4) 0.0225(3) 0.0076(3) 0.0013(3) 0.0076(3)
Si3 0.0228(3) 0.0255(4) 0.0230(3) 0.0013(3) 0.0046(3) 0.0058(3)
Si4 0.0291(4) 0.0261(4) 0.0269(4) 0.0065(3) 0.0092(3) 0.0094(3)
O1 0.0399(11) 0.0302(10) 0.0389(11) 0.0129(8) 0.0012(9) 0.0085(8)
O2 0.0503(13) 0.0602(15) 0.0359(11) 0.0290(11) 0.0063(10) 0.0075(10)
O3 0.0775(17) 0.0487(14) 0.0257(11) 0.0218(12) -0.0061(10) -0.0009(9)
O4 0.0416(11) 0.0262(10) 0.0416(11) 0.0094(8) -0.0052(9) 0.0043(8)
O5 0.0458(12) 0.0344(11) 0.0336(11) 0.0065(9) 0.0081(9) 0.0053(9)
O6 0.0622(14) 0.0478(13) 0.0224(10) 0.0010(11) 0.0016(9) 0.0018(9)
O7 0.0303(10) 0.0373(11) 0.0333(10) 0.0080(8) -0.0020(8) 0.0095(8)
O8 0.0299(10) 0.0419(11) 0.0347(10) 0.0086(8) 0.0016(8) 0.0095(9)
O9 0.0412(11) 0.0386(11) 0.0402(11) 0.0118(9) 0.0089(9) 0.0200(9)
O10 0.0356(11) 0.0345(11) 0.0368(11) 0.0080(8) 0.0034(8) 0.0029(8)
O11 0.150(3) 0.0372(15) 0.092(2) -0.0094(17) 0.069(2) -0.0041(14)
O12 0.0703(17) 0.0455(14) 0.0525(14) 0.0072(12) 0.0298(13) -0.0002(11)
N1 0.0378(13) 0.0345(13) 0.0317(13) 0.0088(10) 0.0003(10) 0.0038(10)
N2 0.0297(12) 0.0367(13) 0.0274(12) -0.0005(10) 0.0058(9) 0.0065(10)
N3 0.0295(11) 0.0250(11) 0.0250(11) 0.0088(9) 0.0037(9) 0.0022(8)
N4 0.0478(15) 0.0301(13) 0.0406(14) 0.0118(11) 0.0187(11) 0.0057(10)
C1 0.0230(12) 0.0225(12) 0.0274(13) 0.0004(9) 0.0047(10) 0.0029(10)
C2 0.0290(13) 0.0231(12) 0.0241(12) 0.0033(10) 0.0034(10) 0.0031(10)
C3 0.0288(13) 0.0208(12) 0.0338(14) 0.0032(10) 0.0008(11) 0.0066(10)
C4 0.0292(13) 0.0221(12) 0.0392(15) 0.0075(10) 0.0048(11) 0.0024(11)
C5 0.0301(13) 0.0235(13) 0.0302(13) 0.0042(10) 0.0034(10) -0.0011(10)
C6 0.0229(12) 0.0217(12) 0.0266(12) 0.0010(9) 0.0014(10) 0.0028(10)
C7 0.0241(12) 0.0199(12) 0.0269(12) -0.0009(9) 0.0024(10) 0.0017(9)
C8 0.0286(13) 0.0271(13) 0.0290(13) 0.0040(10) 0.0017(10) -0.0020(10)
C9 0.0342(14) 0.0286(13) 0.0252(13) 0.0026(11) 0.0011(10) 0.0001(10)
C10 0.0291(13) 0.0282(13) 0.0287(13) 0.0027(10) -0.0021(10) 0.0047(10)
C11 0.0239(12) 0.0279(13) 0.0328(14) 0.0045(10) 0.0036(10) 0.0046(11)
C12 0.0236(12) 0.0233(12) 0.0277(13) 0.0024(9) 0.0050(10) 0.0053(10)
C13 0.0367(14) 0.0263(13) 0.0272(13) 0.0047(11) 0.0090(11) 0.0026(10)
C14 0.0298(13) 0.0313(14) 0.0290(13) 0.0090(11) 0.0061(10) 0.0088(11)
C15 0.0474(18) 0.0385(17) 0.0514(19) 0.0239(14) 0.0023(14) 0.0123(14)
C16 0.0181(11) 0.0285(13) 0.0315(13) 0.0043(9) -0.0001(10) 0.0081(10)
C17 0.0222(12) 0.0288(13) 0.0339(14) 0.0039(10) -0.0013(10) 0.0086(11)
C18 0.0219(12) 0.0282(13) 0.0401(15) 0.0027(10) -0.0021(11) 0.0070(11)
C19 0.0252(13) 0.0260(13) 0.0439(16) 0.0032(10) -0.0001(11) 0.0123(12)
C20 0.0211(12) 0.0341(14) 0.0344(14) 0.0037(10) -0.0010(10) 0.0146(11)
C21 0.0163(11) 0.0314(13) 0.0318(13) 0.0039(9) 0.0009(9) 0.0132(11)
C22 0.0147(11) 0.0317(13) 0.0269(12) 0.0019(9) -0.0005(9) 0.0101(10)
C23 0.0207(12) 0.0379(14) 0.0263(13) 0.0032(10) 0.0015(10) 0.0152(11)
C24 0.0217(12) 0.0429(16) 0.0216(12) 0.0023(11) 0.0022(9) 0.0109(11)
C25 0.0194(11) 0.0317(13) 0.0254(12) 0.0003(10) 0.0029(9) 0.0056(10)
C26 0.0212(12) 0.0329(14) 0.0245(12) 0.0040(10) 0.0032(9) 0.0098(10)
C27 0.0186(11) 0.0302(13) 0.0264(12) 0.0053(9) 0.0030(9) 0.0098(10)
C28 0.0296(13) 0.0355(14) 0.0243(12) 0.0119(11) 0.0017(10) 0.0078(11)
C29 0.0308(13) 0.0273(13) 0.0282(13) 0.0091(10) 0.0024(10) 0.0090(10)
C30 0.0531(19) 0.0270(15) 0.0543(19) 0.0123(13) -0.0136(15) 0.0039(13)
C31 0.0243(12) 0.0210(12) 0.0214(12) -0.0003(9) 0.0013(9) 0.0004(9)
C32 0.0310(13) 0.0234(12) 0.0239(12) 0.0003(10) 0.0014(10) 0.0035(10)
C33 0.0326(13) 0.0217(12) 0.0233(12) 0.0048(10) -0.0017(10) 0.0011(10)
C34 0.0264(13) 0.0268(13) 0.0332(14) 0.0055(10) 0.0004(10) 0.0025(11)
C35 0.0243(12) 0.0273(13) 0.0293(13) 0.0041(10) 0.0079(10) 0.0070(10)
C36 0.0273(12) 0.0195(12) 0.0223(12) 0.0026(9) 0.0032(9) 0.0000(9)
C37 0.0245(12) 0.0176(11) 0.0226(12) 0.0019(9) 0.0039(9) 0.0002(9)
C38 0.0254(12) 0.0232(12) 0.0273(13) 0.0043(9) 0.0078(10) 0.0046(10)
C39 0.0293(13) 0.0203(12) 0.0256(12) 0.0038(10) 0.0075(10) 0.0058(9)
C40 0.0295(13) 0.0207(12) 0.0210(11) 0.0057(10) 0.0024(9) 0.0026(9)
C41 0.0233(12) 0.0241(12) 0.0239(12) 0.0031(9) 0.0033(9) 0.0004(10)
C42 0.0232(12) 0.0212(12) 0.0221(12) 0.0022(9) 0.0037(9) 0.0005(9)
C43 0.0351(15) 0.0406(16) 0.0251(13) 0.0059(12) 0.0082(11) 0.0065(11)
C44 0.0302(14) 0.0310(14) 0.0347(14) -0.0006(11) 0.0055(11) 0.0068(11)
C45 0.0366(15) 0.0413(16) 0.0375(16) 0.0166(13) -0.0025(12) 0.0039(13)
C46 0.0230(12) 0.0295(13) 0.0233(12) 0.0090(10) 0.0030(9) 0.0096(10)
C47 0.0231(12) 0.0321(13) 0.0234(12) 0.0085(10) 0.0042(9) 0.0097(10)
C48 0.0257(12) 0.0280(13) 0.0247(12) 0.0094(10) -0.0010(10) 0.0054(10)
C49 0.0218(12) 0.0270(13) 0.0294(13) 0.0052(10) -0.0008(10) 0.0097(10)
C50 0.0193(11) 0.0326(13) 0.0233(12) 0.0070(10) 0.0027(9) 0.0091(10)
C51 0.0194(11) 0.0292(13) 0.0237(12) 0.0076(9) 0.0012(9) 0.0108(10)
C52 0.0209(12) 0.0305(13) 0.0253(12) 0.0084(10) 0.0010(9) 0.0095(10)
C53 0.0213(12) 0.0326(14) 0.0276(13) 0.0063(10) 0.0041(10) 0.0101(11)
C54 0.0255(13) 0.0353(14) 0.0294(13) 0.0122(11) 0.0081(10) 0.0097(11)
C55 0.0324(14) 0.0280(13) 0.0315(14) 0.0108(11) 0.0061(11) 0.0059(11)
C56 0.0334(14) 0.0274(13) 0.0344(14) 0.0089(11) 0.0103(11) 0.0113(11)
C57 0.0285(13) 0.0256(13) 0.0260(12) 0.0087(10) 0.0052(10) 0.0097(10)
C58 0.0534(19) 0.0343(16) 0.0389(16) 0.0101(13) 0.0102(14) 0.0175(13)
C59 0.0333(15) 0.0320(15) 0.0490(18) 0.0059(12) 0.0138(13) 0.0026(13)
C60 0.0377(15) 0.0233(13) 0.0358(15) 0.0047(11) 0.0043(12) 0.0010(11)

loop_
_atom_type_symbol
_atom_type_description
_atom_type_scat_dispersion_real
_atom_type_scat_dispersion_imag
_atom_type_scat_source
C C 0.0033 0.0016
;
International Tables for Crystallography
(Vol. C, Tables 4.2.6.8 and 6.1.1.4)
;
H H 0.0000 0.0000
;
International Tables for Crystallography
(Vol. C, Table 6.1.1.4)
;
N N 0.0061 0.0033
;
International Tables for Crystallography
(Vol. C, Tables 4.2.6.8 and 6.1.1.4)
;
O O 0.0106 0.0060
;
International Tables for Crystallography
(Vol. C, Tables 4.2.6.8 and 6.1.1.4)
;
Si Si 0.0817 0.0704
;
International Tables for Crystallography
(Vol. C, Tables 4.2.6.8 and 6.1.1.4)
;

loop_
_geom_angle_atom_site_label_1
_geom_angle_atom_site_label_2
_geom_angle_atom_site_label_3
_geom_angle
_geom_angle_publ_flag
C1 Si1 C12 90.55(12) yes
C1 Si1 C13 114.03(12) yes
C1 Si1 C14 113.97(12) yes
C12 Si1 C13 111.18(12) yes
C12 Si1 C14 115.58(11) yes
C13 Si1 C14 110.36(13) yes
C16 Si2 C27 90.64(12) yes
C16 Si2 C28 114.48(11) yes
C16 Si2 C29 112.94(13) yes
C27 Si2 C28 112.38(12) yes
C27 Si2 C29 114.77(10) yes
C28 Si2 C29 110.46(12) yes
C31 Si3 C42 90.84(11) yes
C31 Si3 C43 112.49(12) yes
C31 Si3 C44 115.35(13) yes
C42 Si3 C43 114.13(13) yes
C42 Si3 C44 114.18(11) yes
C43 Si3 C44 109.04(13) yes
C46 Si4 C57 90.56(11) yes
C46 Si4 C58 111.09(12) yes
C46 Si4 C59 115.64(13) yes
C57 Si4 C58 114.68(15) yes
C57 Si4 C59 111.52(12) yes
C58 Si4 C59 111.84(14) yes
C3 O1 C15 116.9(2) yes
C18 O4 C30 117.3(2) yes
C33 O7 C45 117.2(2) yes
C48 O10 C60 117.0(2) yes
O2 N1 O3 122.7(3) yes
O2 N1 C10 118.2(2) yes
O3 N1 C10 119.0(3) yes
O5 N2 O6 122.7(2) yes
O5 N2 C25 118.6(2) yes
O6 N2 C25 118.6(2) yes
O8 N3 O9 123.1(2) yes
O8 N3 C40 118.5(2) yes
O9 N3 C40 118.4(2) yes
O11 N4 O12 120.4(3) yes
O11 N4 C55 120.2(3) yes
O12 N4 C55 119.3(2) yes
Si1 C1 C2 131.4(2) yes
Si1 C1 C6 110.03(19) yes
C2 C1 C6 118.6(3) yes
C1 C2 C3 120.7(2) yes
O1 C3 C2 115.2(2) yes
O1 C3 C4 124.4(3) yes
C2 C3 C4 120.4(3) yes
C3 C4 C5 119.4(3) yes
C4 C5 C6 120.6(2) yes
C1 C6 C5 120.2(2) yes
C1 C6 C7 114.8(2) yes
C5 C6 C7 124.9(2) yes
C6 C7 C8 124.3(3) yes
C6 C7 C12 115.2(2) yes
C8 C7 C12 120.5(2) yes
C7 C8 C9 120.0(3) yes
C8 C9 C10 118.7(3) yes
N1 C10 C9 118.2(2) yes
N1 C10 C11 119.0(3) yes
C9 C10 C11 122.7(3) yes
C10 C11 C12 119.0(3) yes
Si1 C12 C7 109.39(19) yes
Si1 C12 C11 131.4(2) yes
C7 C12 C11 119.0(2) yes
Si2 C16 C17 130.5(2) yes
Si2 C16 C21 109.74(18) yes
C17 C16 C21 119.7(3) yes
C16 C17 C18 120.1(3) yes
O4 C18 C17 114.9(2) yes
O4 C18 C19 124.5(3) yes
C17 C18 C19 120.6(3) yes
C18 C19 C20 119.5(3) yes
C19 C20 C21 120.8(3) yes
C16 C21 C20 119.4(2) yes
C16 C21 C22 114.8(2) yes
C20 C21 C22 125.8(2) yes
C21 C22 C23 124.8(3) yes
C21 C22 C27 115.0(2) yes
C23 C22 C27 120.2(2) yes
C22 C23 C24 120.2(3) yes
C23 C24 C25 118.9(2) yes
N2 C25 C24 119.1(2) yes
N2 C25 C26 118.8(2) yes
C24 C25 C26 122.1(2) yes
C25 C26 C27 119.1(3) yes
Si2 C27 C22 109.72(18) yes
Si2 C27 C26 130.9(2) yes
C22 C27 C26 119.4(2) yes
Si3 C31 C32 131.20(19) yes
Si3 C31 C36 109.46(19) yes
C32 C31 C36 119.3(2) yes
C31 C32 C33 120.2(2) yes
O7 C33 C32 115.1(2) yes
O7 C33 C34 124.3(3) yes
C32 C33 C34 120.5(3) yes
C33 C34 C35 119.4(3) yes
C34 C35 C36 120.9(2) yes
C31 C36 C35 119.6(2) yes
C31 C36 C37 115.1(2) yes
C35 C36 C37 125.3(2) yes
C36 C37 C38 124.4(2) yes
C36 C37 C42 114.9(2) yes
C38 C37 C42 120.7(2) yes
C37 C38 C39 120.2(2) yes
C38 C39 C40 118.3(2) yes
N3 C40 C39 118.9(2) yes
N3 C40 C41 118.1(2) yes
C39 C40 C41 123.0(2) yes
C40 C41 C42 118.8(2) yes
Si3 C42 C37 109.53(18) yes
Si3 C42 C41 131.52(19) yes
C37 C42 C41 118.9(2) yes
Si4 C46 C47 131.2(2) yes
Si4 C46 C51 109.52(18) yes
C47 C46 C51 119.2(2) yes
C46 C47 C48 120.6(2) yes
O10 C48 C47 115.3(2) yes
O10 C48 C49 124.6(2) yes
C47 C48 C49 120.1(2) yes
C48 C49 C50 119.5(2) yes
C49 C50 C51 120.8(2) yes
C46 C51 C50 119.6(2) yes
C46 C51 C52 115.2(2) yes
C50 C51 C52 125.2(2) yes
C51 C52 C53 125.2(2) yes
C51 C52 C57 114.6(2) yes
C53 C52 C57 120.3(2) yes
C52 C53 C54 120.4(2) yes
C53 C54 C55 119.2(3) yes
N4 C55 C54 119.6(3) yes
N4 C55 C56 118.6(2) yes
C54 C55 C56 121.7(2) yes
C55 C56 C57 119.4(2) yes
Si4 C57 C52 110.13(18) yes
Si4 C57 C56 130.87(19) yes
C52 C57 C56 119.0(2) yes
C1 C2 H1 119.633 no
C3 C2 H1 119.639 no
C3 C4 H2 120.328 no
C5 C4 H2 120.307 no
C4 C5 H3 119.690 no
C6 C5 H3 119.689 no
C7 C8 H4 119.991 no
C9 C8 H4 119.984 no
C8 C9 H5 120.639 no
C10 C9 H5 120.640 no
C10 C11 H6 120.478 no
C12 C11 H6 120.496 no
Si1 C13 H7A 109.476 no
Si1 C13 H8C 109.471 no
Si1 C13 H9B 109.468 no
H7A C13 H8C 109.474 no
H7A C13 H9B 109.473 no
H8C C13 H9B 109.467 no
Si1 C14 H10A 109.474 no
Si1 C14 H11C 109.474 no
Si1 C14 H12B 109.472 no
H10A C14 H11C 109.468 no
H10A C14 H12B 109.467 no
H11C C14 H12B 109.472 no
O1 C15 H13C 109.468 no
O1 C15 H14A 109.467 no
O1 C15 H15B 109.475 no
H13C C15 H14A 109.478 no
H13C C15 H15B 109.472 no
H14A C15 H15B 109.467 no
C16 C17 H16 119.948 no
C18 C17 H16 119.966 no
C18 C19 H17 120.239 no
C20 C19 H17 120.256 no
C19 C20 H18 119.611 no
C21 C20 H18 119.608 no
C22 C23 H19 119.876 no
C24 C23 H19 119.881 no
C23 C24 H20 120.532 no
C25 C24 H20 120.539 no
C25 C26 H21 120.473 no
C27 C26 H21 120.476 no
Si2 C28 H22C 109.472 no
Si2 C28 H23A 109.460 no
Si2 C28 H24B 109.467 no
H22C C28 H23A 109.469 no
H22C C28 H24B 109.471 no
H23A C28 H24B 109.488 no
Si2 C29 H25B 109.468 no
Si2 C29 H26A 109.464 no
Si2 C29 H27C 109.470 no
H25B C29 H26A 109.471 no
H25B C29 H27C 109.484 no
H26A C29 H27C 109.471 no
O4 C30 H28B 109.479 no
O4 C30 H29A 109.470 no
O4 C30 H30C 109.479 no
H28B C30 H29A 109.467 no
H28B C30 H30C 109.470 no
H29A C30 H30C 109.463 no
C31 C32 H31 119.870 no
C33 C32 H31 119.886 no
C33 C34 H32 120.304 no
C35 C34 H32 120.317 no
C34 C35 H33 119.532 no
C36 C35 H33 119.546 no
C37 C38 H34 119.915 no
C39 C38 H34 119.915 no
C38 C39 H35 120.824 no
C40 C39 H35 120.834 no
C40 C41 H36 120.581 no
C42 C41 H36 120.599 no
Si3 C43 H37C 109.471 no
Si3 C43 H38B 109.471 no
Si3 C43 H39A 109.461 no
H37C C43 H38B 109.471 no
H37C C43 H39A 109.475 no
H38B C43 H39A 109.477 no
Si3 C44 H40B 109.469 no
Si3 C44 H41A 109.474 no
Si3 C44 H42C 109.469 no
H40B C44 H41A 109.468 no
H40B C44 H42C 109.470 no
H41A C44 H42C 109.477 no
O7 C45 H43B 109.474 no
O7 C45 H44C 109.473 no
O7 C45 H45A 109.472 no
H43B C45 H44C 109.468 no
H43B C45 H45A 109.466 no
H44C C45 H45A 109.474 no
C46 C47 H46 119.682 no
C48 C47 H46 119.681 no
C48 C49 H47 120.226 no
C50 C49 H47 120.227 no
C49 C50 H48 119.585 no
C51 C50 H48 119.574 no
C52 C53 H49 119.780 no
C54 C53 H49 119.774 no
C53 C54 H50 120.419 no
C55 C54 H50 120.428 no
C55 C56 H51 120.278 no
C57 C56 H51 120.294 no
Si4 C58 H52C 109.479 no
Si4 C58 H53A 109.473 no
Si4 C58 H54B 109.472 no
H52C C58 H53A 109.467 no
H52C C58 H54B 109.465 no
H53A C58 H54B 109.471 no
Si4 C59 H55B 109.466 no
Si4 C59 H56A 109.475 no
Si4 C59 H57C 109.474 no
H55B C59 H56A 109.470 no
H55B C59 H57C 109.469 no
H56A C59 H57C 109.473 no
O10 C60 H58C 109.463 no
O10 C60 H59B 109.463 no
O10 C60 H60A 109.477 no
H58C C60 H59B 109.471 no
H58C C60 H60A 109.474 no
H59B C60 H60A 109.479 no

loop_
_geom_bond_atom_site_label_1
_geom_bond_atom_site_label_2
_geom_bond_distance
_geom_bond_publ_flag
Si1 C1 1.883(3) yes
Si1 C12 1.888(3) yes
Si1 C13 1.867(2) yes
Si1 C14 1.857(3) yes
Si2 C16 1.877(3) yes
Si2 C27 1.883(3) yes
Si2 C28 1.858(3) yes
Si2 C29 1.861(3) yes
Si3 C31 1.881(3) yes
Si3 C42 1.880(3) yes
Si3 C43 1.860(3) yes
Si3 C44 1.859(3) yes
Si4 C46 1.883(3) yes
Si4 C57 1.879(3) yes
Si4 C58 1.852(3) yes
Si4 C59 1.857(3) yes
O1 C3 1.372(3) yes
O1 C15 1.429(4) yes
O2 N1 1.231(4) yes
O3 N1 1.228(3) yes
O4 C18 1.369(3) yes
O4 C30 1.433(4) yes
O5 N2 1.232(3) yes
O6 N2 1.231(3) yes
O7 C33 1.372(3) yes
O7 C45 1.437(4) yes
O8 N3 1.235(3) yes
O9 N3 1.232(3) yes
O10 C48 1.380(3) yes
O10 C60 1.407(3) yes
O11 N4 1.223(4) yes
O12 N4 1.242(4) yes
N1 C10 1.465(4) yes
N2 C25 1.461(4) yes
N3 C40 1.463(3) yes
N4 C55 1.444(4) yes
C1 C2 1.389(4) yes
C1 C6 1.413(4) yes
C2 C3 1.402(4) yes
C3 C4 1.387(4) yes
C4 C5 1.392(4) yes
C5 C6 1.393(4) yes
C6 C7 1.482(4) yes
C7 C8 1.399(4) yes
C7 C12 1.419(4) yes
C8 C9 1.390(4) yes
C9 C10 1.386(4) yes
C10 C11 1.390(4) yes
C11 C12 1.393(4) yes
C16 C17 1.385(4) yes
C16 C21 1.419(4) yes
C17 C18 1.401(4) yes
C18 C19 1.390(4) yes
C19 C20 1.392(4) yes
C20 C21 1.393(4) yes
C21 C22 1.482(4) yes
C22 C23 1.401(4) yes
C22 C27 1.412(4) yes
C23 C24 1.383(4) yes
C24 C25 1.390(4) yes
C25 C26 1.393(4) yes
C26 C27 1.391(4) yes
C31 C32 1.393(4) yes
C31 C36 1.416(3) yes
C32 C33 1.400(4) yes
C33 C34 1.388(4) yes
C34 C35 1.395(4) yes
C35 C36 1.389(4) yes
C36 C37 1.482(4) yes
C37 C38 1.396(3) yes
C37 C42 1.418(4) yes
C38 C39 1.391(4) yes
C39 C40 1.383(4) yes
C40 C41 1.395(3) yes
C41 C42 1.390(4) yes
C46 C47 1.382(4) yes
C46 C51 1.420(4) yes
C47 C48 1.404(3) yes
C48 C49 1.393(4) yes
C49 C50 1.390(4) yes
C50 C51 1.393(3) yes
C51 C52 1.481(4) yes
C52 C53 1.394(4) yes
C52 C57 1.415(3) yes
C53 C54 1.378(4) yes
C54 C55 1.389(4) yes
C55 C56 1.394(4) yes
C56 C57 1.391(4) yes
C2 H1 0.950 no
C4 H2 0.950 no
C5 H3 0.950 no
C8 H4 0.950 no
C9 H5 0.950 no
C11 H6 0.950 no
C13 H7A 0.980 no
C13 H8C 0.980 no
C13 H9B 0.980 no
C14 H10A 0.980 no
C14 H11C 0.980 no
C14 H12B 0.980 no
C15 H13C 0.980 no
C15 H14A 0.980 no
C15 H15B 0.980 no
C17 H16 0.950 no
C19 H17 0.950 no
C20 H18 0.950 no
C23 H19 0.950 no
C24 H20 0.950 no
C26 H21 0.950 no
C28 H22C 0.980 no
C28 H23A 0.980 no
C28 H24B 0.980 no
C29 H25B 0.980 no
C29 H26A 0.980 no
C29 H27C 0.980 no
C30 H28B 0.980 no
C30 H29A 0.980 no
C30 H30C 0.980 no
C32 H31 0.950 no
C34 H32 0.950 no
C35 H33 0.950 no
C38 H34 0.950 no
C39 H35 0.950 no
C41 H36 0.950 no
C43 H37C 0.980 no
C43 H38B 0.980 no
C43 H39A 0.980 no
C44 H40B 0.980 no
C44 H41A 0.980 no
C44 H42C 0.980 no
C45 H43B 0.980 no
C45 H44C 0.980 no
C45 H45A 0.980 no
C47 H46 0.950 no
C49 H47 0.950 no
C50 H48 0.950 no
C53 H49 0.950 no
C54 H50 0.950 no
C56 H51 0.950 no
C58 H52C 0.980 no
C58 H53A 0.980 no
C58 H54B 0.980 no
C59 H55B 0.980 no
C59 H56A 0.980 no
C59 H57C 0.980 no
C60 H58C 0.980 no
C60 H59B 0.980 no
C60 H60A 0.980 no

loop_
_geom_contact_atom_site_label_1
_geom_contact_atom_site_label_2
_geom_contact_distance
_geom_contact_publ_flag
_geom_contact_site_symmetry_2
O2 C9 3.551(4) no .
O2 C11 2.725(4) no .
O3 C9 2.719(4) no .
O3 C11 3.566(4) no .
O5 C24 3.557(4) no .
O5 C26 2.735(3) no .
O6 C24 2.739(4) no .
O6 C26 3.556(3) no .
O8 C39 3.541(4) no .
O8 C41 2.739(3) no .
O9 C39 2.744(4) no .
O9 C41 3.542(4) no .
O11 C54 3.559(4) no .
O11 C56 2.733(4) no .
O12 C54 2.742(4) no .
O12 C56 3.563(4) no .
C1 C4 2.814(4) no .
C2 C5 2.780(4) no .
C3 C6 2.782(4) no .
C4 C15 2.813(5) no .
C5 C8 3.068(4) no .
C7 C10 2.756(4) no .
C8 C11 2.805(4) no .
C9 C12 2.815(4) no .
C16 C19 2.802(4) no .
C17 C20 2.788(4) no .
C18 C21 2.790(4) no .
C19 C30 2.822(4) no .
C20 C23 3.097(4) no .
C22 C25 2.761(4) no .
C23 C26 2.800(4) no .
C24 C27 2.808(4) no .
C31 C34 2.806(4) no .
C32 C35 2.783(4) no .
C33 C36 2.790(4) no .
C34 C45 2.814(4) no .
C35 C38 3.075(4) no .
C37 C40 2.749(4) no .
C38 C41 2.804(4) no .
C39 C42 2.819(4) no .
C46 C49 2.808(3) no .
C47 C50 2.783(4) no .
C48 C51 2.791(4) no .
C49 C60 2.812(4) no .
C50 C53 3.087(4) no .
C52 C55 2.761(4) no .
C53 C56 2.792(4) no .
C54 C57 2.806(4) no .
O1 C30 3.207(3) no 1_565
O2 C34 3.451(3) no 2_666
O2 C41 3.194(4) no 2_566
O2 C43 3.537(4) no 2_566
O2 C44 3.574(3) no 1_565
O3 C14 3.426(3) no 2_566
O3 C34 3.550(3) no 2_666
O4 O9 3.257(3) no 2_656
O4 C2 3.578(3) no 1_545
O5 C19 3.429(3) no 2_657
O5 C56 3.347(3) no 2_767
O6 C13 3.392(4) no 2_667
O6 C14 3.520(3) no 2_667
O6 C18 3.581(4) no 2_657
O7 C17 3.406(4) no .
O7 C29 3.516(3) no .
O7 C39 3.588(3) no 2_656
O8 C11 3.298(4) no 2_566
O8 C14 3.589(4) no 2_566
O8 C44 3.525(3) no 2_556
O8 C60 3.442(4) no 2_656
O9 O4 3.257(3) no 2_656
O9 C8 3.416(3) no .
O9 C9 3.555(4) no .
O9 C30 3.291(4) no 2_656
O11 C26 3.179(4) no 2_767
O11 C29 3.407(4) no 2_767
O12 C58 3.302(5) no 2_767
N1 C34 3.467(3) no 2_666
N1 C35 3.467(3) no 2_666
N2 C19 3.407(4) no 2_657
N3 C8 3.514(3) no .
C2 O4 3.578(3) no 1_565
C2 C30 3.461(4) no 1_565
C3 C30 3.581(4) no 1_565
C7 C38 3.595(3) no 2_666
C8 O9 3.416(3) no .
C8 N3 3.514(3) no .
C9 O9 3.555(4) no .
C10 C35 3.561(3) no 2_666
C11 O8 3.298(4) no 2_566
C13 O6 3.392(4) no 2_667
C14 O3 3.426(3) no 2_566
C14 O6 3.520(3) no 2_667
C14 O8 3.589(4) no 2_566
C16 C24 3.574(4) no 2_657
C16 C49 3.599(4) no .
C17 O7 3.406(4) no .
C18 O6 3.581(4) no 2_657
C19 O5 3.429(3) no 2_657
C19 N2 3.407(4) no 2_657
C20 C25 3.448(4) no 2_657
C20 C51 3.581(4) no 2_757
C21 C24 3.460(4) no 2_657
C21 C50 3.431(3) no .
C22 C22 3.589(4) no 2_657
C22 C23 3.509(3) no 2_657
C23 C22 3.509(3) no 2_657
C24 C16 3.574(4) no 2_657
C24 C21 3.460(4) no 2_657
C25 C20 3.448(4) no 2_657
C25 C53 3.526(4) no .
C25 C54 3.599(4) no .
C26 O11 3.179(4) no 2_767
C26 C53 3.538(4) no .
C28 C47 3.570(4) no 1_455
C29 O7 3.516(3) no .
C29 O11 3.407(4) no 2_767
C29 C51 3.578(4) no .
C30 O1 3.207(3) no 1_545
C30 O9 3.291(4) no 2_656
C30 C2 3.461(4) no 1_545
C30 C3 3.581(4) no 1_545
C34 O2 3.451(3) no 2_666
C34 O3 3.550(3) no 2_666
C34 N1 3.467(3) no 2_666
C35 N1 3.467(3) no 2_666
C35 C10 3.561(3) no 2_666
C38 C7 3.595(3) no 2_666
C39 O7 3.588(3) no 2_656
C41 O2 3.194(4) no 2_566
C43 O2 3.537(4) no 2_566
C44 O2 3.574(3) no 1_545
C44 O8 3.525(3) no 2_556
C47 C28 3.570(4) no 1_655
C49 C16 3.599(4) no .
C50 C21 3.431(3) no .
C50 C50 3.487(4) no 2_757
C51 C20 3.581(4) no 2_757
C51 C29 3.578(4) no .
C53 C25 3.526(4) no .
C53 C26 3.538(4) no .
C54 C25 3.599(4) no .
C56 O5 3.347(3) no 2_767
C58 O12 3.302(5) no 2_767
C60 O8 3.442(4) no 2_656
Si1 H1 3.1592 no .
Si1 H6 3.1811 no .
Si2 H16 3.1385 no .
Si2 H21 3.1638 no .
Si3 H31 3.1618 no .
Si3 H36 3.1755 no .
Si4 H46 3.1494 no .
Si4 H51 3.1575 no .
O1 H1 2.4906 no .
O1 H2 2.6596 no .
O2 H6 2.4373 no .
O3 H5 2.4247 no .
O4 H16 2.4876 no .
O4 H17 2.6619 no .
O5 H21 2.4502 no .
O6 H20 2.4561 no .
O7 H31 2.4913 no .
O7 H32 2.6592 no .
O8 H36 2.4623 no .
O9 H35 2.4718 no .
O10 H46 2.4991 no .
O10 H47 2.6739 no .
O11 H51 2.4441 no .
O12 H50 2.4617 no .
N1 H5 2.6077 no .
N1 H6 2.6256 no .
N2 H20 2.6225 no .
N2 H21 2.6192 no .
N3 H35 2.6181 no .
N3 H36 2.6108 no .
N4 H50 2.6221 no .
N4 H51 2.6046 no .
C1 H3 3.2889 no .
C1 H7A 3.3866 no .
C1 H9B 3.2484 no .
C1 H10A 3.3046 no .
C1 H11C 3.3039 no .
C2 H2 3.2790 no .
C3 H3 3.2559 no .
C3 H13C 3.2028 no .
C3 H14A 2.6176 no .
C3 H15B 2.6241 no .
C4 H1 3.2726 no .
C4 H14A 2.7999 no .
C4 H15B 2.6917 no .
C5 H4 2.7958 no .
C6 H1 3.2708 no .
C6 H2 3.2771 no .
C6 H4 2.7391 no .
C7 H3 2.7401 no .
C7 H5 3.2774 no .
C7 H6 3.2884 no .
C8 H3 2.7918 no .
C9 H6 3.2869 no .
C10 H4 3.2494 no .
C11 H5 3.2885 no .
C12 H4 3.3034 no .
C12 H8C 3.3320 no .
C12 H9B 3.1845 no .
C12 H11C 3.2320 no .
C12 H12B 3.4695 no .
C13 H10A 3.2902 no .
C13 H12B 3.1424 no .
C14 H7A 3.2172 no .
C14 H8C 3.2142 no .
C15 H2 2.5180 no .
C16 H18 3.2862 no .
C16 H22C 3.2509 no .
C16 H23A 3.3779 no .
C16 H25B 3.3548 no .
C16 H26A 3.2124 no .
C17 H17 3.2814 no .
C18 H18 3.2597 no .
C18 H28B 2.6289 no .
C18 H29A 3.2062 no .
C18 H30C 2.6272 no .
C19 H16 3.2782 no .
C19 H28B 2.8084 no .
C19 H30C 2.7036 no .
C20 H19 2.8311 no .
C21 H16 3.2846 no .
C21 H17 3.2778 no .
C21 H19 2.7479 no .
C22 H18 2.7559 no .
C22 H20 3.2749 no .
C22 H21 3.2839 no .
C23 H18 2.8311 no .
C24 H21 3.2883 no .
C25 H19 3.2489 no .
C26 H20 3.2891 no .
C27 H19 3.2946 no .
C27 H22C 3.2029 no .
C27 H24B 3.3438 no .
C27 H26A 3.2684 no .
C27 H27C 3.3859 no .
C28 H25B 3.2125 no .
C28 H27C 3.2137 no .
C29 H23A 3.2121 no .
C29 H24B 3.2129 no .
C30 H17 2.5298 no .
C31 H33 3.2821 no .
C31 H38B 3.2722 no .
C31 H39A 3.2744 no .
C31 H40B 3.3909 no .
C31 H41A 3.2813 no .
C32 H32 3.2785 no .
C33 H33 3.2582 no .
C33 H43B 2.6317 no .
C33 H44C 3.2113 no .
C33 H45A 2.6327 no .
C34 H31 3.2742 no .
C34 H43B 2.7294 no .
C34 H45A 2.7634 no .
C35 H34 2.8037 no .
C36 H31 3.2835 no .
C36 H32 3.2784 no .
C36 H34 2.7376 no .
C37 H33 2.7412 no .
C37 H35 3.2781 no .
C37 H36 3.2854 no .
C38 H33 2.8008 no .
C39 H36 3.2917 no .
C40 H34 3.2437 no .
C41 H35 3.2948 no .
C42 H34 3.3015 no .
C42 H37C 3.4466 no .
C42 H38B 3.1890 no .
C42 H41A 3.2462 no .
C42 H42C 3.3752 no .
C43 H40B 3.1807 no .
C43 H42C 3.1811 no .
C44 H37C 3.1135 no .
C44 H39A 3.2535 no .
C45 H32 2.5121 no .
C46 H48 3.2890 no .
C46 H52C 3.1589 no .
C46 H53A 3.3201 no .
C46 H55B 3.4044 no .
C46 H56A 3.2812 no .
C47 H47 3.2827 no .
C48 H48 3.2609 no .
C48 H58C 3.1955 no .
C48 H59B 2.6056 no .
C48 H60A 2.6105 no .
C49 H46 3.2778 no .
C49 H59B 2.7269 no .
C49 H60A 2.7492 no .
C50 H49 2.8215 no .
C51 H46 3.2777 no .
C51 H47 3.2762 no .
C51 H49 2.7471 no .
C52 H48 2.7429 no .
C52 H50 3.2660 no .
C52 H51 3.2813 no .
C53 H48 2.8166 no .
C54 H51 3.2830 no .
C55 H49 3.2456 no .
C56 H50 3.2845 no .
C57 H49 3.2924 no .
C57 H52C 3.2538 no .
C57 H54B 3.3742 no .
C57 H56A 3.1785 no .
C57 H57C 3.3232 no .
C58 H55B 3.2346 no .
C58 H57C 3.2379 no .
C59 H53A 3.2363 no .
C59 H54B 3.2340 no .
C60 H47 2.5212 no .
H1 H7A 3.5067 no .
H1 H10A 3.3312 no .
H2 H3 2.3421 no .
H2 H13C 3.4846 no .
H2 H14A 2.4085 no .
H2 H15B 2.2035 no .
H3 H4 2.2503 no .
H4 H5 2.3489 no .
H6 H8C 3.3540 no .
H7A H10A 3.1519 no .
H7A H12B 3.3556 no .
H8C H10A 3.5616 no .
H8C H12B 2.9936 no .
H16 H23A 3.4266 no .
H16 H25B 3.3987 no .
H17 H18 2.3402 no .
H17 H28B 2.4352 no .
H17 H29A 3.4960 no .
H17 H30C 2.2059 no .
H18 H19 2.2965 no .
H19 H20 2.3391 no .
H21 H24B 3.3345 no .
H21 H27C 3.5264 no .
H23A H25B 3.0635 no .
H23A H27C 3.4575 no .
H24B H25B 3.4570 no .
H24B H27C 3.0656 no .
H31 H39A 3.3820 no .
H31 H40B 3.4096 no .
H32 H33 2.3431 no .
H32 H43B 2.2632 no .
H32 H44C 3.4826 no .
H32 H45A 2.3347 no .
H33 H34 2.2605 no .
H34 H35 2.3517 no .
H36 H42C 3.3706 no .
H37C H40B 3.3218 no .
H37C H42C 2.9569 no .
H39A H40B 3.1034 no .
H39A H42C 3.5210 no .
H46 H53A 3.3465 no .
H46 H55B 3.5156 no .
H47 H48 2.3369 no .
H47 H58C 3.4906 no .
H47 H59B 2.2813 no .
H47 H60A 2.3214 no .
H48 H49 2.2825 no .
H49 H50 2.3307 no .
H51 H54B 3.5514 no .
H51 H57C 3.2834 no .
H53A H55B 3.0949 no .
H53A H57C 3.4887 no .
H54B H55B 3.4806 no .
H54B H57C 3.0960 no .
Si1 H34 3.5598 no 2_666
O1 H24B 3.4553 no .
O1 H29A 2.5104 no 1_565
O1 H30C 3.0386 no 1_565
O1 H38B 3.1285 no .
O1 H53A 3.5845 no 1_455
O1 H55B 2.9264 no 1_455
O2 H32 2.7679 no 2_666
O2 H33 3.1632 no 2_666
O2 H36 2.4253 no 2_566
O2 H37C 2.7777 no 2_566
O2 H41A 2.7974 no 1_565
O3 H11C 2.4752 no 2_566
O3 H14A 3.2242 no 2_666
O3 H32 3.1931 no 2_666
O3 H37C 3.2858 no 2_566
O3 H52C 3.5672 no 2_666
O4 H1 3.1803 no 1_545
O4 H7A 3.5402 no 1_545
O4 H35 3.4383 no 2_656
O4 H59B 2.8059 no .
O5 H17 3.2412 no 2_657
O5 H51 2.4511 no 2_767
O5 H54B 3.1073 no 2_767
O5 H56A 3.0580 no 1_455
O5 H57C 2.8104 no 2_767
O6 H1 3.2890 no 2_667
O6 H7A 2.5326 no 2_667
O6 H10A 2.7626 no 2_667
O6 H50 3.0767 no .
O6 H54B 2.9009 no 2_767
O7 H16 2.5521 no .
O7 H23A 3.5137 no .
O7 H25B 2.6291 no .
O8 H4 3.5816 no .
O8 H6 2.4264 no 2_566
O8 H8C 3.3129 no 2_566
O8 H12B 2.7875 no 2_566
O8 H40B 2.8328 no 2_556
O8 H42C 3.5609 no 2_556
O8 H43B 3.3082 no 2_656
O8 H44C 3.5922 no 2_656
O8 H58C 2.6827 no 2_656
O8 H59B 3.4891 no 2_656
O9 H4 2.7497 no .
O9 H5 3.0423 no .
O9 H12B 2.9182 no 2_566
O9 H28B 3.5297 no 2_656
O9 H29A 2.6689 no 2_656
O9 H58C 3.2222 no 2_656
O9 H59B 3.4152 no 2_656
O10 H8C 3.5405 no 1_645
O10 H19 3.5284 no 2_757
O10 H20 3.1968 no 2_757
O10 H22C 3.4588 no 1_655
O10 H44C 2.8029 no .
O11 H13C 3.1088 no 2_767
O11 H21 2.4827 no 2_767
O11 H27C 2.5953 no 2_767
O11 H55B 3.5865 no 2_867
O12 H10A 2.9959 no 2_667
O12 H13C 3.1747 no 2_767
O12 H14A 3.5170 no 2_767
O12 H27C 3.1796 no 2_767
O12 H28B 3.0737 no 2_757
O12 H29A 3.5237 no 2_757
O12 H52C 2.6547 no 2_767
O12 H54B 3.1147 no 2_767
N1 H11C 3.1860 no 2_566
N1 H32 3.0346 no 2_666
N1 H33 3.0405 no 2_666
N1 H36 3.5577 no 2_566
N1 H37C 3.4085 no 2_566
N2 H17 3.5534 no 2_657
N2 H50 3.0956 no .
N2 H51 3.2905 no 2_767
N2 H54B 3.3291 no 2_767
N3 H4 2.8551 no .
N3 H6 3.2712 no 2_566
N3 H12B 3.2224 no 2_566
N3 H43B 3.3343 no 2_656
N3 H44C 3.5787 no 2_656
N3 H58C 3.1980 no 2_656
N3 H59B 3.5469 no 2_656
N4 H13C 3.4645 no 2_767
N4 H27C 3.2829 no 2_767
N4 H28B 3.1587 no 2_757
N4 H30C 3.5556 no 2_757
N4 H52C 3.5259 no 2_767
C1 H35 3.0260 no 2_666
C2 H29A 2.9857 no 1_565
C2 H30C 3.3650 no 1_565
C2 H35 3.4438 no 2_666
C2 H38B 3.4144 no .
C2 H53A 2.9771 no 1_455
C2 H54B 3.3497 no 1_455
C3 H29A 2.8165 no 1_565
C3 H30C 3.5882 no 1_565
C3 H38B 2.7848 no .
C3 H53A 3.4922 no 1_455
C4 H4 3.2364 no 2_666
C4 H5 3.5103 no 2_666
C4 H38B 2.7643 no .
C5 H3 3.4841 no 2_666
C5 H4 3.1746 no 2_666
C5 H35 3.5487 no 2_666
C5 H38B 3.3420 no .
C6 H35 3.1010 no 2_666
C7 H34 3.0644 no 2_666
C7 H35 3.5852 no 2_666
C8 H2 3.2644 no 2_666
C8 H3 3.4045 no 2_666
C8 H34 3.5246 no 2_666
C9 H2 3.1751 no 2_666
C9 H11C 3.0691 no 2_566
C9 H14A 3.3224 no 2_666
C9 H33 3.5571 no 2_666
C10 H11C 3.4685 no 2_566
C10 H33 2.9212 no 2_666
C10 H34 3.5946 no 2_666
C11 H33 3.0185 no 2_666
C11 H34 3.2074 no 2_666
C12 H34 2.9141 no 2_666
C13 H16 3.4842 no 1_565
C13 H31 3.2872 no 1_565
C13 H34 3.2259 no 2_666
C13 H35 3.3966 no 2_666
C13 H58C 3.5151 no 1_465
C14 H5 3.1923 no 2_566
C14 H54B 3.2994 no 1_455
C14 H58C 3.1946 no 1_465
C15 H5 3.4506 no 2_666
C15 H24B 3.2736 no .
C15 H25B 3.5865 no .
C15 H27C 3.0667 no .
C15 H29A 3.1666 no 1_565
C15 H38B 3.5722 no .
C16 H20 3.4165 no 2_657
C16 H47 3.3431 no .
C16 H48 3.4250 no .
C17 H7A 3.3034 no 1_545
C17 H44C 3.3162 no .
C17 H47 3.2655 no .
C17 H59B 3.2998 no .
C18 H47 3.1193 no .
C18 H59B 2.9892 no .
C19 H47 3.0742 no .
C20 H47 3.1721 no .
C20 H48 3.2890 no .
C20 H56A 3.5826 no 2_757
C21 H47 3.2985 no .
C21 H48 2.8680 no .
C22 H48 2.8714 no .
C22 H49 3.1206 no .
C23 H22C 3.0414 no 2_657
C23 H48 3.3187 no .
C23 H49 2.9838 no .
C24 H22C 3.2775 no 2_657
C24 H49 2.9566 no .
C24 H50 3.5191 no .
C24 H60A 3.1458 no 2_757
C25 H49 3.0517 no .
C25 H50 3.1994 no .
C26 H18 3.5086 no 2_657
C26 H49 3.1769 no .
C26 H56A 3.2066 no 1_455
C27 H19 3.5424 no 2_657
C27 H48 3.3891 no .
C27 H49 3.1949 no .
C28 H13C 3.4047 no .
C28 H19 3.2924 no 2_657
C28 H31 3.3172 no .
C28 H39A 3.5001 no .
C28 H46 3.0044 no 1_455
C28 H55B 3.3523 no 1_455
C29 H13C 2.8987 no .
C29 H45A 3.2375 no .
C29 H52C 3.5868 no .
C30 H1 3.0553 no 1_545
C30 H59B 3.2103 no .
C31 H15B 3.2856 no .
C32 H9B 3.4426 no 1_545
C32 H15B 3.3725 no .
C32 H23A 2.8975 no .
C33 H23A 3.5506 no .
C33 H25B 3.1529 no .
C34 H41A 3.0546 no 2_656
C35 H41A 3.0608 no 2_656
C36 H2 3.1721 no .
C36 H15B 3.4843 no .
C37 H2 3.1193 no .
C37 H3 3.2654 no .
C38 H2 3.5796 no .
C38 H3 3.1402 no .
C38 H9B 2.9743 no 2_666
C39 H3 3.0400 no .
C39 H4 3.3843 no .
C39 H9B 3.0558 no 2_666
C39 H43B 3.5200 no 2_656
C40 H3 3.0646 no .
C40 H4 3.0039 no .
C40 H43B 2.9562 no 2_656
C41 H3 3.1891 no .
C41 H42C 3.1595 no 2_556
C41 H43B 2.9527 no 2_656
C42 H2 3.5096 no .
C42 H3 3.2731 no .
C42 H43B 3.4867 no 2_656
C43 H46 3.1297 no 1_455
C43 H53A 3.5085 no 1_455
C44 H6 3.5589 no 1_545
C44 H32 3.4712 no 2_656
C44 H33 3.4179 no 2_656
C44 H36 2.9812 no 2_556
C44 H42C 3.2826 no 2_556
C44 H43B 3.4885 no 1_455
C45 H16 3.1882 no .
C45 H25B 2.8166 no .
C45 H59B 3.5347 no .
C46 H18 3.1039 no 2_757
C46 H19 3.4605 no 2_757
C46 H26A 2.9212 no .
C47 H19 3.1120 no 2_757
C47 H22C 2.9148 no 1_655
C47 H24B 3.4551 no 1_655
C47 H26A 3.2828 no .
C47 H39A 3.1590 no 1_655
C48 H19 3.0159 no 2_757
C48 H22C 3.4260 no 1_655
C48 H26A 3.4066 no .
C48 H44C 3.0958 no .
C49 H19 3.2915 no 2_757
C49 H26A 3.1825 no .
C49 H48 3.1871 no 2_757
C49 H49 3.2519 no 2_757
C50 H18 3.4235 no 2_757
C50 H26A 2.7837 no .
C50 H48 2.9221 no 2_757
C51 H18 2.9506 no 2_757
C51 H26A 2.6233 no .
C52 H17 3.1764 no 2_757
C52 H18 3.2860 no 2_757
C52 H26A 3.2560 no .
C53 H17 3.3481 no 2_757
C53 H28B 3.5298 no 2_757
C53 H47 3.2170 no 2_757
C53 H60A 3.1351 no 2_757
C54 H17 3.4822 no 2_757
C54 H28B 2.8583 no 2_757
C54 H60A 3.0315 no 2_757
C55 H17 3.4415 no 2_757
C55 H28B 3.0012 no 2_757
C55 H30C 3.5489 no 2_757
C56 H17 3.3307 no 2_757
C57 H17 3.2057 no 2_757
C58 H1 3.1180 no 1_655
C58 H10A 3.0506 no 1_655
C59 H21 3.2352 no 1_655
C59 H24B 3.1958 no 1_655
C60 H8C 3.5736 no 1_645
C60 H12B 3.2431 no 1_645
C60 H20 3.3185 no 2_757
C60 H28B 3.2174 no .
C60 H44C 3.0694 no .
C60 H50 3.3834 no 2_757
H1 O4 3.1803 no 1_565
H1 O6 3.2890 no 2_667
H1 C30 3.0553 no 1_565
H1 C58 3.1180 no 1_455
H1 H29A 2.8311 no 1_565
H1 H30C 2.7523 no 1_565
H1 H53A 2.6891 no 1_455
H1 H54B 2.6883 no 1_455
H2 C8 3.2644 no 2_666
H2 C9 3.1751 no 2_666
H2 C36 3.1721 no .
H2 C37 3.1193 no .
H2 C38 3.5796 no .
H2 C42 3.5096 no .
H2 H4 3.1223 no 2_666
H2 H5 2.9652 no 2_666
H2 H38B 2.9494 no .
H3 C5 3.4841 no 2_666
H3 C8 3.4045 no 2_666
H3 C37 3.2654 no .
H3 C38 3.1402 no .
H3 C39 3.0400 no .
H3 C40 3.0646 no .
H3 C41 3.1891 no .
H3 C42 3.2731 no .
H3 H3 3.0475 no 2_666
H3 H4 3.0129 no 2_666
H3 H35 3.4930 no .
H4 O8 3.5816 no .
H4 O9 2.7497 no .
H4 N3 2.8551 no .
H4 C4 3.2364 no 2_666
H4 C5 3.1746 no 2_666
H4 C39 3.3843 no .
H4 C40 3.0039 no .
H4 H2 3.1223 no 2_666
H4 H3 3.0129 no 2_666
H4 H35 3.4616 no .
H5 O9 3.0423 no .
H5 C4 3.5103 no 2_666
H5 C14 3.1923 no 2_566
H5 C15 3.4506 no 2_666
H5 H2 2.9652 no 2_666
H5 H11C 2.4105 no 2_566
H5 H12B 3.1720 no 2_566
H5 H14A 2.5309 no 2_666
H6 O8 2.4264 no 2_566
H6 N3 3.2712 no 2_566
H6 C44 3.5589 no 1_565
H6 H33 3.1599 no 2_666
H6 H36 2.9162 no 2_566
H6 H40B 3.1785 no 1_565
H6 H41A 3.0805 no 1_565
H7A O4 3.5402 no 1_565
H7A O6 2.5326 no 2_667
H7A C17 3.3034 no 1_565
H7A H16 2.9854 no 1_565
H7A H20 2.9700 no 2_667
H7A H58C 3.5346 no 1_465
H8C O8 3.3129 no 2_566
H8C O10 3.5405 no 1_465
H8C C60 3.5736 no 1_465
H8C H31 3.0071 no 1_565
H8C H34 3.5397 no 2_666
H8C H40B 3.0678 no 1_565
H8C H58C 2.8609 no 1_465
H9B C32 3.4426 no 1_565
H9B C38 2.9743 no 2_666
H9B C39 3.0558 no 2_666
H9B H16 3.0949 no 1_565
H9B H31 2.7852 no 1_565
H9B H34 2.4568 no 2_666
H9B H35 2.6363 no 2_666
H10A O6 2.7626 no 2_667
H10A O12 2.9959 no 2_667
H10A C58 3.0506 no 1_455
H10A H50 3.3741 no 2_667
H10A H52C 2.9919 no 1_455
H10A H53A 3.2638 no 1_455
H10A H54B 2.4430 no 1_455
H10A H58C 3.3612 no 1_465
H11C O3 2.4752 no 2_566
H11C N1 3.1860 no 2_566
H11C C9 3.0691 no 2_566
H11C C10 3.4685 no 2_566
H11C H5 2.4105 no 2_566
H11C H14A 3.4259 no 1_455
H11C H52C 3.3942 no 1_455
H11C H54B 3.4636 no 1_455
H12B O8 2.7875 no 2_566
H12B O9 2.9182 no 2_566
H12B N3 3.2224 no 2_566
H12B C60 3.2431 no 1_465
H12B H5 3.1720 no 2_566
H12B H58C 2.3538 no 1_465
H12B H60A 3.4267 no 1_465
H13C O11 3.1088 no 2_767
H13C O12 3.1747 no 2_767
H13C N4 3.4645 no 2_767
H13C C28 3.4047 no .
H13C C29 2.8987 no .
H13C H23A 3.4453 no .
H13C H24B 2.7977 no .
H13C H25B 2.9444 no .
H13C H27C 2.1515 no .
H13C H29A 3.4502 no 1_565
H13C H55B 3.2981 no 1_455
H14A O3 3.2242 no 2_666
H14A O12 3.5170 no 2_767
H14A C9 3.3224 no 2_666
H14A H5 2.5309 no 2_666
H14A H11C 3.4259 no 1_655
H14A H27C 3.4332 no .
H14A H29A 2.9354 no 1_565
H15B C31 3.2856 no .
H15B C32 3.3725 no .
H15B C36 3.4843 no .
H15B H23A 3.2564 no .
H15B H24B 3.1636 no .
H15B H25B 3.4217 no .
H15B H27C 3.3345 no .
H15B H38B 3.0202 no .
H16 O7 2.5521 no .
H16 C13 3.4842 no 1_545
H16 C45 3.1882 no .
H16 H7A 2.9854 no 1_545
H16 H9B 3.0949 no 1_545
H16 H31 3.4081 no .
H16 H44C 2.7985 no .
H16 H59B 3.3710 no .
H17 O5 3.2412 no 2_657
H17 N2 3.5534 no 2_657
H17 C52 3.1764 no 2_757
H17 C53 3.3481 no 2_757
H17 C54 3.4822 no 2_757
H17 C55 3.4415 no 2_757
H17 C56 3.3307 no 2_757
H17 C57 3.2057 no 2_757
H17 H47 3.5173 no .
H17 H56A 3.3571 no 2_757
H18 C26 3.5086 no 2_657
H18 C46 3.1039 no 2_757
H18 C50 3.4235 no 2_757
H18 C51 2.9506 no 2_757
H18 C52 3.2860 no 2_757
H18 H48 3.4813 no .
H18 H56A 2.9262 no 2_757
H19 O10 3.5284 no 2_757
H19 C27 3.5424 no 2_657
H19 C28 3.2924 no 2_657
H19 C46 3.4605 no 2_757
H19 C47 3.1120 no 2_757
H19 C48 3.0159 no 2_757
H19 C49 3.2915 no 2_757
H19 H22C 2.3950 no 2_657
H19 H46 3.4747 no 2_757
H19 H48 3.4964 no .
H19 H49 3.4644 no .
H20 O10 3.1968 no 2_757
H20 C16 3.4165 no 2_657
H20 C60 3.3185 no 2_757
H20 H7A 2.9700 no 2_667
H20 H22C 2.8806 no 2_657
H20 H49 3.4268 no .
H20 H50 3.5909 no .
H20 H58C 3.5045 no 2_757
H20 H60A 2.7789 no 2_757
H21 O11 2.4827 no 2_767
H21 C59 3.2352 no 1_455
H21 H51 2.9987 no 2_767
H21 H55B 3.1705 no 1_455
H21 H56A 2.5130 no 1_455
H22C O10 3.4588 no 1_455
H22C C23 3.0414 no 2_657
H22C C24 3.2775 no 2_657
H22C C47 2.9148 no 1_455
H22C C48 3.4260 no 1_455
H22C H19 2.3950 no 2_657
H22C H20 2.8806 no 2_657
H22C H39A 3.5910 no .
H22C H46 2.5419 no 1_455
H22C H55B 3.5943 no 1_455
H23A O7 3.5137 no .
H23A C32 2.8975 no .
H23A C33 3.5506 no .
H23A H13C 3.4453 no .
H23A H15B 3.2564 no .
H23A H31 2.3447 no .
H23A H39A 3.0405 no .
H23A H46 3.1412 no 1_455
H24B O1 3.4553 no .
H24B C15 3.2736 no .
H24B C47 3.4551 no 1_455
H24B C59 3.1958 no 1_455
H24B H13C 2.7977 no .
H24B H15B 3.1636 no .
H24B H39A 3.3181 no .
H24B H46 2.8508 no 1_455
H24B H55B 2.4207 no 1_455
H24B H56A 3.2479 no 1_455
H25B O7 2.6291 no .
H25B C15 3.5865 no .
H25B C33 3.1529 no .
H25B C45 2.8166 no .
H25B H13C 2.9444 no .
H25B H15B 3.4217 no .
H25B H44C 3.0132 no .
H25B H45A 2.3895 no .
H26A C46 2.9212 no .
H26A C47 3.2828 no .
H26A C48 3.4066 no .
H26A C49 3.1825 no .
H26A C50 2.7837 no .
H26A C51 2.6233 no .
H26A C52 3.2560 no .
H26A H44C 3.5856 no .
H26A H45A 3.2851 no .
H26A H48 3.2062 no .
H26A H52C 3.2707 no .
H27C O11 2.5953 no 2_767
H27C O12 3.1796 no 2_767
H27C N4 3.2829 no 2_767
H27C C15 3.0667 no .
H27C H13C 2.1515 no .
H27C H14A 3.4332 no .
H27C H15B 3.3345 no .
H27C H52C 3.1803 no .
H28B O9 3.5297 no 2_656
H28B O12 3.0737 no 2_757
H28B N4 3.1587 no 2_757
H28B C53 3.5298 no 2_757
H28B C54 2.8583 no 2_757
H28B C55 3.0012 no 2_757
H28B C60 3.2174 no .
H28B H50 2.8605 no 2_757
H28B H58C 3.3719 no .
H28B H59B 2.7522 no .
H28B H60A 3.0225 no .
H29A O1 2.5104 no 1_545
H29A O9 2.6689 no 2_656
H29A O12 3.5237 no 2_757
H29A C2 2.9857 no 1_545
H29A C3 2.8165 no 1_545
H29A C15 3.1666 no 1_545
H29A H1 2.8311 no 1_545
H29A H13C 3.4502 no 1_545
H29A H14A 2.9354 no 1_545
H29A H59B 3.5764 no .
H30C O1 3.0386 no 1_545
H30C N4 3.5556 no 2_757
H30C C2 3.3650 no 1_545
H30C C3 3.5882 no 1_545
H30C C55 3.5489 no 2_757
H30C H1 2.7523 no 1_545
H30C H55B 3.5262 no 1_445
H30C H57C 3.0429 no 1_445
H31 C13 3.2872 no 1_545
H31 C28 3.3172 no .
H31 H8C 3.0071 no 1_545
H31 H9B 2.7852 no 1_545
H31 H16 3.4081 no .
H31 H23A 2.3447 no .
H32 O2 2.7679 no 2_666
H32 O3 3.1931 no 2_666
H32 N1 3.0346 no 2_666
H32 C44 3.4712 no 2_656
H32 H41A 2.5886 no 2_656
H32 H42C 3.3914 no 1_655
H33 O2 3.1632 no 2_666
H33 N1 3.0405 no 2_666
H33 C9 3.5571 no 2_666
H33 C10 2.9212 no 2_666
H33 C11 3.0185 no 2_666
H33 C44 3.4179 no 2_656
H33 H6 3.1599 no 2_666
H33 H41A 2.5801 no 2_656
H34 Si1 3.5598 no 2_666
H34 C7 3.0644 no 2_666
H34 C8 3.5246 no 2_666
H34 C10 3.5946 no 2_666
H34 C11 3.2074 no 2_666
H34 C12 2.9141 no 2_666
H34 C13 3.2259 no 2_666
H34 H8C 3.5397 no 2_666
H34 H9B 2.4568 no 2_666
H35 O4 3.4383 no 2_656
H35 C1 3.0260 no 2_666
H35 C2 3.4438 no 2_666
H35 C5 3.5487 no 2_666
H35 C6 3.1010 no 2_666
H35 C7 3.5852 no 2_666
H35 C13 3.3966 no 2_666
H35 H3 3.4930 no .
H35 H4 3.4616 no .
H35 H9B 2.6363 no 2_666
H36 O2 2.4253 no 2_566
H36 N1 3.5577 no 2_566
H36 C44 2.9812 no 2_556
H36 H6 2.9162 no 2_566
H36 H40B 3.0142 no 2_556
H36 H41A 2.8815 no 2_556
H36 H42C 2.5566 no 2_556
H36 H43B 3.1462 no 2_656
H37C O2 2.7777 no 2_566
H37C O3 3.2858 no 2_566
H37C N1 3.4085 no 2_566
H37C H45A 3.0658 no 1_455
H37C H46 3.2924 no 1_455
H37C H53A 3.3515 no 1_455
H38B O1 3.1285 no .
H38B C2 3.4144 no .
H38B C3 2.7848 no .
H38B C4 2.7643 no .
H38B C5 3.3420 no .
H38B C15 3.5722 no .
H38B H2 2.9494 no .
H38B H15B 3.0202 no .
H38B H46 3.5139 no 1_455
H38B H53A 3.1300 no 1_455
H39A C28 3.5001 no .
H39A C47 3.1590 no 1_455
H39A H22C 3.5910 no .
H39A H23A 3.0405 no .
H39A H24B 3.3181 no .
H39A H46 2.2606 no 1_455
H39A H53A 3.4710 no 1_455
H40B O8 2.8328 no 2_556
H40B H6 3.1785 no 1_545
H40B H8C 3.0678 no 1_545
H40B H36 3.0142 no 2_556
H40B H43B 3.2745 no 1_455
H41A O2 2.7974 no 1_545
H41A C34 3.0546 no 2_656
H41A C35 3.0608 no 2_656
H41A H6 3.0805 no 1_545
H41A H32 2.5886 no 2_656
H41A H33 2.5801 no 2_656
H41A H36 2.8815 no 2_556
H41A H42C 3.1598 no 2_556
H42C O8 3.5609 no 2_556
H42C C41 3.1595 no 2_556
H42C C44 3.2826 no 2_556
H42C H32 3.3914 no 1_455
H42C H36 2.5566 no 2_556
H42C H41A 3.1598 no 2_556
H42C H42C 2.6418 no 2_556
H42C H43B 2.8233 no 1_455
H43B O8 3.3082 no 2_656
H43B N3 3.3343 no 2_656
H43B C39 3.5200 no 2_656
H43B C40 2.9562 no 2_656
H43B C41 2.9527 no 2_656
H43B C42 3.4867 no 2_656
H43B C44 3.4885 no 1_655
H43B H36 3.1462 no 2_656
H43B H40B 3.2745 no 1_655
H43B H42C 2.8233 no 1_655
H44C O8 3.5922 no 2_656
H44C O10 2.8029 no .
H44C N3 3.5787 no 2_656
H44C C17 3.3162 no .
H44C C48 3.0958 no .
H44C C60 3.0694 no .
H44C H16 2.7985 no .
H44C H25B 3.0132 no .
H44C H26A 3.5856 no .
H44C H58C 3.3829 no .
H44C H59B 2.5708 no .
H45A C29 3.2375 no .
H45A H25B 2.3895 no .
H45A H26A 3.2851 no .
H45A H37C 3.0658 no 1_655
H46 C28 3.0044 no 1_655
H46 C43 3.1297 no 1_655
H46 H19 3.4747 no 2_757
H46 H22C 2.5419 no 1_655
H46 H23A 3.1412 no 1_655
H46 H24B 2.8508 no 1_655
H46 H37C 3.2924 no 1_655
H46 H38B 3.5139 no 1_655
H46 H39A 2.2606 no 1_655
H47 C16 3.3431 no .
H47 C17 3.2655 no .
H47 C18 3.1193 no .
H47 C19 3.0742 no .
H47 C20 3.1721 no .
H47 C21 3.2985 no .
H47 C53 3.2170 no 2_757
H47 H17 3.5173 no .
H47 H48 3.0798 no 2_757
H47 H49 2.7285 no 2_757
H48 C16 3.4250 no .
H48 C20 3.2890 no .
H48 C21 2.8680 no .
H48 C22 2.8714 no .
H48 C23 3.3187 no .
H48 C27 3.3891 no .
H48 C49 3.1871 no 2_757
H48 C50 2.9221 no 2_757
H48 H18 3.4813 no .
H48 H19 3.4964 no .
H48 H26A 3.2062 no .
H48 H47 3.0798 no 2_757
H48 H48 2.5927 no 2_757
H49 C22 3.1206 no .
H49 C23 2.9838 no .
H49 C24 2.9566 no .
H49 C25 3.0517 no .
H49 C26 3.1769 no .
H49 C27 3.1949 no .
H49 C49 3.2519 no 2_757
H49 H19 3.4644 no .
H49 H20 3.4268 no .
H49 H47 2.7285 no 2_757
H49 H60A 2.7295 no 2_757
H50 O6 3.0767 no .
H50 N2 3.0956 no .
H50 C24 3.5191 no .
H50 C25 3.1994 no .
H50 C60 3.3834 no 2_757
H50 H10A 3.3741 no 2_667
H50 H20 3.5909 no .
H50 H28B 2.8605 no 2_757
H50 H58C 3.5387 no 2_757
H50 H60A 2.5309 no 2_757
H51 O5 2.4511 no 2_767
H51 N2 3.2905 no 2_767
H51 H21 2.9987 no 2_767
H52C O3 3.5672 no 2_666
H52C O12 2.6547 no 2_767
H52C N4 3.5259 no 2_767
H52C C29 3.5868 no .
H52C H10A 2.9919 no 1_655
H52C H11C 3.3942 no 1_655
H52C H26A 3.2707 no .
H52C H27C 3.1803 no .
H53A O1 3.5845 no 1_655
H53A C2 2.9771 no 1_655
H53A C3 3.4922 no 1_655
H53A C43 3.5085 no 1_655
H53A H1 2.6891 no 1_655
H53A H10A 3.2638 no 1_655
H53A H37C 3.3515 no 1_655
H53A H38B 3.1300 no 1_655
H53A H39A 3.4710 no 1_655
H54B O5 3.1073 no 2_767
H54B O6 2.9009 no 2_767
H54B O12 3.1147 no 2_767
H54B N2 3.3291 no 2_767
H54B C2 3.3497 no 1_655
H54B C14 3.2994 no 1_655
H54B H1 2.6883 no 1_655
H54B H10A 2.4430 no 1_655
H54B H11C 3.4636 no 1_655
H55B O1 2.9264 no 1_655
H55B O11 3.5865 no 2_867
H55B C28 3.3523 no 1_655
H55B H13C 3.2981 no 1_655
H55B H21 3.1705 no 1_655
H55B H22C 3.5943 no 1_655
H55B H24B 2.4207 no 1_655
H55B H30C 3.5262 no 1_665
H56A O5 3.0580 no 1_655
H56A C20 3.5826 no 2_757
H56A C26 3.2066 no 1_655
H56A H17 3.3571 no 2_757
H56A H18 2.9262 no 2_757
H56A H21 2.5130 no 1_655
H56A H24B 3.2479 no 1_655
H57C O5 2.8104 no 2_767
H57C H30C 3.0429 no 1_665
H58C O8 2.6827 no 2_656
H58C O9 3.2222 no 2_656
H58C N3 3.1980 no 2_656
H58C C13 3.5151 no 1_645
H58C C14 3.1946 no 1_645
H58C H7A 3.5346 no 1_645
H58C H8C 2.8609 no 1_645
H58C H10A 3.3612 no 1_645
H58C H12B 2.3538 no 1_645
H58C H20 3.5045 no 2_757
H58C H28B 3.3719 no .
H58C H44C 3.3829 no .
H58C H50 3.5387 no 2_757
H59B O4 2.8059 no .
H59B O8 3.4891 no 2_656
H59B O9 3.4152 no 2_656
H59B N3 3.5469 no 2_656
H59B C17 3.2998 no .
H59B C18 2.9892 no .
H59B C30 3.2103 no .
H59B C45 3.5347 no .
H59B H16 3.3710 no .
H59B H28B 2.7522 no .
H59B H29A 3.5764 no .
H59B H44C 2.5708 no .
H60A C24 3.1458 no 2_757
H60A C53 3.1351 no 2_757
H60A C54 3.0315 no 2_757
H60A H12B 3.4267 no 1_645
H60A H20 2.7789 no 2_757
H60A H28B 3.0225 no .
H60A H49 2.7295 no 2_757
H60A H50 2.5309 no 2_757

loop_
_geom_torsion_atom_site_label_1
_geom_torsion_atom_site_label_2
_geom_torsion_atom_site_label_3
_geom_torsion_atom_site_label_4
_geom_torsion
_geom_torsion_publ_flag
C1 Si1 C12 C7 -0.45(14) no
C1 Si1 C12 C11 -174.82(19) no
C12 Si1 C1 C2 -179.19(19) no
C12 Si1 C1 C6 -0.14(14) no
C13 Si1 C1 C2 67.2(2) no
C13 Si1 C1 C6 -113.70(14) no
C14 Si1 C1 C2 -60.7(2) no
C14 Si1 C1 C6 118.34(14) no
C13 Si1 C12 C7 115.68(16) no
C13 Si1 C12 C11 -58.7(2) no
C14 Si1 C12 C7 -117.52(15) no
C14 Si1 C12 C11 68.1(2) no
C16 Si2 C27 C22 2.08(15) no
C16 Si2 C27 C26 -176.0(2) no
C27 Si2 C16 C17 -179.1(2) no
C27 Si2 C16 C21 -3.20(15) no
C28 Si2 C16 C17 65.8(2) no
C28 Si2 C16 C21 -118.26(15) no
C29 Si2 C16 C17 -61.8(2) no
C29 Si2 C16 C21 114.17(15) no
C28 Si2 C27 C22 119.01(15) no
C28 Si2 C27 C26 -59.1(2) no
C29 Si2 C27 C22 -113.67(16) no
C29 Si2 C27 C26 68.3(2) no
C31 Si3 C42 C37 -3.57(14) no
C31 Si3 C42 C41 175.59(19) no
C42 Si3 C31 C32 -178.55(19) no
C42 Si3 C31 C36 4.42(14) no
C43 Si3 C31 C32 64.8(2) no
C43 Si3 C31 C36 -112.23(15) no
C44 Si3 C31 C32 -61.1(2) no
C44 Si3 C31 C36 121.82(15) no
C43 Si3 C42 C37 111.63(16) no
C43 Si3 C42 C41 -69.2(2) no
C44 Si3 C42 C37 -121.99(15) no
C44 Si3 C42 C41 57.2(2) no
C46 Si4 C57 C52 -2.27(17) no
C46 Si4 C57 C56 175.4(2) no
C57 Si4 C46 C47 178.5(2) no
C57 Si4 C46 C51 2.04(16) no
C58 Si4 C46 C47 61.7(3) no
C58 Si4 C46 C51 -114.79(18) no
C59 Si4 C46 C47 -67.2(3) no
C59 Si4 C46 C51 116.35(17) no
C58 Si4 C57 C52 111.35(17) no
C58 Si4 C57 C56 -71.0(2) no
C59 Si4 C57 C52 -120.24(17) no
C59 Si4 C57 C56 57.5(3) no
C15 O1 C3 C2 -170.94(18) no
C15 O1 C3 C4 10.4(3) no
C30 O4 C18 C17 169.6(2) no
C30 O4 C18 C19 -8.8(3) no
C45 O7 C33 C32 -176.53(19) no
C45 O7 C33 C34 2.8(3) no
C60 O10 C48 C47 178.4(2) no
C60 O10 C48 C49 -1.1(4) no
O2 N1 C10 C9 -175.18(19) no
O2 N1 C10 C11 0.9(3) no
O3 N1 C10 C9 1.0(3) no
O3 N1 C10 C11 177.1(2) no
O5 N2 C25 C24 -169.1(2) no
O5 N2 C25 C26 11.2(3) no
O6 N2 C25 C24 11.4(3) no
O6 N2 C25 C26 -168.3(2) no
O8 N3 C40 C39 161.70(19) no
O8 N3 C40 C41 -18.5(3) no
O9 N3 C40 C39 -18.1(3) no
O9 N3 C40 C41 161.72(19) no
O11 N4 C55 C54 -179.3(3) no
O11 N4 C55 C56 3.5(4) no
O12 N4 C55 C54 4.1(4) no
O12 N4 C55 C56 -173.1(3) no
Si1 C1 C2 C3 179.35(14) no
Si1 C1 C6 C5 178.94(13) no
Si1 C1 C6 C7 0.7(2) no
C2 C1 C6 C5 -1.9(3) no
C2 C1 C6 C7 179.88(18) no
C6 C1 C2 C3 0.4(3) no
C1 C2 C3 O1 -177.25(19) no
C1 C2 C3 C4 1.5(3) no
O1 C3 C4 C5 176.82(18) no
C2 C3 C4 C5 -1.8(3) no
C3 C4 C5 C6 0.3(3) no
C4 C5 C6 C1 1.6(3) no
C4 C5 C6 C7 179.64(19) no
C1 C6 C7 C8 177.31(18) no
C1 C6 C7 C12 -1.1(3) no
C5 C6 C7 C8 -0.9(3) no
C5 C6 C7 C12 -179.26(19) no
C6 C7 C8 C9 -176.09(18) no
C6 C7 C12 Si1 0.9(2) no
C6 C7 C12 C11 176.10(17) no
C8 C7 C12 Si1 -177.55(18) no
C8 C7 C12 C11 -2.4(3) no
C12 C7 C8 C9 2.2(3) no
C7 C8 C9 C10 -0.2(3) no
C8 C9 C10 N1 174.10(19) no
C8 C9 C10 C11 -1.8(3) no
N1 C10 C11 C12 -174.22(18) no
C9 C10 C11 C12 1.7(3) no
C10 C11 C12 Si1 174.38(18) no
C10 C11 C12 C7 0.5(3) no
Si2 C16 C17 C18 174.54(15) no
Si2 C16 C21 C20 -176.36(14) no
Si2 C16 C21 C22 3.6(2) no
C17 C16 C21 C20 0.1(3) no
C17 C16 C21 C22 -179.97(19) no
C21 C16 C17 C18 -1.0(3) no
C16 C17 C18 O4 -177.6(2) no
C16 C17 C18 C19 0.9(4) no
O4 C18 C19 C20 178.5(2) no
C17 C18 C19 C20 0.3(4) no
C18 C19 C20 C21 -1.2(4) no
C19 C20 C21 C16 1.1(3) no
C19 C20 C21 C22 -178.9(2) no
C16 C21 C22 C23 178.52(19) no
C16 C21 C22 C27 -2.1(3) no
C20 C21 C22 C23 -1.5(4) no
C20 C21 C22 C27 177.8(2) no
C21 C22 C23 C24 -178.49(19) no
C21 C22 C27 Si2 -0.5(2) no
C21 C22 C27 C26 177.83(18) no
C23 C22 C27 Si2 178.91(18) no
C23 C22 C27 C26 -2.8(3) no
C27 C22 C23 C24 2.2(3) no
C22 C23 C24 C25 -0.1(3) no
C23 C24 C25 N2 178.92(19) no
C23 C24 C25 C26 -1.3(3) no
N2 C25 C26 C27 -179.53(18) no
C24 C25 C26 C27 0.7(3) no
C25 C26 C27 Si2 179.24(18) no
C25 C26 C27 C22 1.3(3) no
Si3 C31 C32 C33 -175.52(14) no
Si3 C31 C36 C35 176.97(14) no
Si3 C31 C36 C37 -4.3(2) no
C32 C31 C36 C35 -0.5(3) no
C32 C31 C36 C37 178.29(18) no
C36 C31 C32 C33 1.3(3) no
C31 C32 C33 O7 178.55(19) no
C31 C32 C33 C34 -0.8(3) no
O7 C33 C34 C35 -179.79(19) no
C32 C33 C34 C35 -0.5(3) no
C33 C34 C35 C36 1.4(3) no
C34 C35 C36 C31 -0.8(3) no
C34 C35 C36 C37 -179.47(19) no
C31 C36 C37 C38 -178.53(18) no
C31 C36 C37 C42 1.6(3) no
C35 C36 C37 C38 0.1(3) no
C35 C36 C37 C42 -179.72(19) no
C36 C37 C38 C39 178.36(18) no
C36 C37 C42 Si3 1.9(2) no
C36 C37 C42 C41 -177.37(17) no
C38 C37 C42 Si3 -177.95(17) no
C38 C37 C42 C41 2.8(3) no
C42 C37 C38 C39 -1.8(3) no
C37 C38 C39 C40 -0.6(3) no
C38 C39 C40 N3 -178.09(18) no
C38 C39 C40 C41 2.1(3) no
N3 C40 C41 C42 179.08(17) no
C39 C40 C41 C42 -1.1(3) no
C40 C41 C42 Si3 179.56(18) no
C40 C41 C42 C37 -1.3(3) no
Si4 C46 C47 C48 -177.28(17) no
Si4 C46 C51 C50 178.46(16) no
Si4 C46 C51 C52 -1.4(3) no
C47 C46 C51 C50 1.5(4) no
C47 C46 C51 C52 -178.3(2) no
C51 C46 C47 C48 -1.1(4) no
C46 C47 C48 O10 -179.4(2) no
C46 C47 C48 C49 0.2(4) no
O10 C48 C49 C50 179.8(2) no
C47 C48 C49 C50 0.3(4) no
C48 C49 C50 C51 0.2(4) no
C49 C50 C51 C46 -1.0(4) no
C49 C50 C51 C52 178.8(2) no
C46 C51 C52 C53 -179.7(2) no
C46 C51 C52 C57 -0.4(3) no
C50 C51 C52 C53 0.5(4) no
C50 C51 C52 C57 179.8(2) no
C51 C52 C53 C54 176.5(2) no
C51 C52 C57 Si4 2.0(3) no
C51 C52 C57 C56 -176.0(2) no
C53 C52 C57 Si4 -178.7(2) no
C53 C52 C57 C56 3.3(4) no
C57 C52 C53 C54 -2.8(4) no
C52 C53 C54 C55 0.1(4) no
C53 C54 C55 N4 -174.9(2) no
C53 C54 C55 C56 2.2(4) no
N4 C55 C56 C57 175.5(2) no
C54 C55 C56 C57 -1.6(4) no
C55 C56 C57 Si4 -178.6(2) no
C55 C56 C57 C52 -1.1(4) no
